data_7201001
loop_
_publ_author_name
'Chi, Chih-Chin'
'Chiang, Chih-Long'
'Liu, Shun-Wei'
'Yueh, Han'
'Chen, Chin-Ti'
'Chen, Chao-Tsen'

_publ_section_title
;
 Achieving high-efficiency non-doped blue organic light-emitting
 diodes: charge-balance control of bipolar blue fluorescent materials
 with reduced hole-mobility
;
_journal_issue 31
_journal_name_full 'Journal of Materials Chemistry'
_journal_page_first 5561
_journal_paper_doi 10.1039/b902910a
_journal_volume 19
_journal_year 2009
_chemical_formula_moiety 'C49 H35 N3'
_chemical_formula_sum 'C49 H35 N3'
_chemical_formula_weight 665.80
_chemical_name_systematic
;
?
;
_space_group_IT_number 14
_symmetry_cell_setting monoclinic
_symmetry_space_group_name_Hall '-P 2ybc'
_symmetry_space_group_name_H-M 'P 1 21/c 1'
_atom_sites_solution_hydrogens geom
_atom_sites_solution_primary direct
_atom_sites_solution_secondary difmap
_audit_creation_method SHELXL-97
_cell_angle_alpha 90.00
_cell_angle_beta 107.046(2)
_cell_angle_gamma 90.00
_cell_formula_units_Z 4
_cell_length_a 13.1622(6)
_cell_length_b 25.6042(11)
_cell_length_c 10.9596(5)
_cell_measurement_reflns_used 3382
_cell_measurement_temperature 150.0(1)
_cell_measurement_theta_max 20.67
_cell_measurement_theta_min 2.51
_cell_volume 3531.2(3)
_computing_cell_refinement 'Bruker SMART'
_computing_data_collection 'Bruker SMART'
_computing_data_reduction 'Bruker SMART'
_computing_molecular_graphics 'Ortep-3 for Windows (Farrugia, 1997)'
_computing_publication_material 'WinGX publication routines (Farrugia, 1999)'
_computing_structure_refinement 'SHELXL-97 (Sheldrick, 1997)'
_computing_structure_solution 'SHELXS-97 (Sheldrick, 1997)'
_diffrn_ambient_temperature 150.0(1)
_diffrn_measured_fraction_theta_full 0.989
_diffrn_measured_fraction_theta_max 0.989
_diffrn_measurement_device_type 'CCD area detector'
_diffrn_measurement_method 'phi and omega scans'
_diffrn_radiation_monochromator graphite
_diffrn_radiation_source 'fine-focus sealed tube'
_diffrn_radiation_type MoK\a
_diffrn_radiation_wavelength 0.71073
_diffrn_reflns_av_R_equivalents 0.0745
_diffrn_reflns_av_sigmaI/netI 0.1708
_diffrn_reflns_limit_h_max 15
_diffrn_reflns_limit_h_min -15
_diffrn_reflns_limit_k_max 27
_diffrn_reflns_limit_k_min -30
_diffrn_reflns_limit_l_max 9
_diffrn_reflns_limit_l_min -12
_diffrn_reflns_number 27399
_diffrn_reflns_theta_full 25.03
_diffrn_reflns_theta_max 25.03
_diffrn_reflns_theta_min 1.59
_exptl_absorpt_coefficient_mu 0.073
_exptl_absorpt_correction_T_max 1.0000
_exptl_absorpt_correction_T_min 0.7906
_exptl_absorpt_correction_type multi-scan
_exptl_absorpt_process_details 'Bruker SADABS, 1996'
_exptl_crystal_colour colourless
_exptl_crystal_density_diffrn 1.252
_exptl_crystal_density_meas 0
_exptl_crystal_density_method 'not measured'
_exptl_crystal_description prism
_exptl_crystal_F_000 1400
_exptl_crystal_size_max 0.2
_exptl_crystal_size_mid 0.16
_exptl_crystal_size_min 0.14
_refine_diff_density_max 0.192
_refine_diff_density_min -0.210
_refine_diff_density_rms 0.047
_refine_ls_extinction_coef 0.0028(2)
_refine_ls_extinction_expression Fc^*^=kFc[1+0.001xFc^2^\l^3^/sin(2\q)]^-1/4^
_refine_ls_extinction_method SHELXL
_refine_ls_goodness_of_fit_ref 0.685
_refine_ls_hydrogen_treatment noref
_refine_ls_matrix_type full
_refine_ls_number_parameters 470
_refine_ls_number_reflns 6169
_refine_ls_number_restraints 0
_refine_ls_restrained_S_all 0.685
_refine_ls_R_factor_all 0.1094
_refine_ls_R_factor_gt 0.0395
_refine_ls_shift/su_max 0.001
_refine_ls_shift/su_mean 0.000
_refine_ls_structure_factor_coef Fsqd
_refine_ls_weighting_details 'calc w=1/[\s^2^(Fo^2^)+(0.0335P)^2^+0.0000P] where P=(Fo^2^+2Fc^2^)/3'
_refine_ls_weighting_scheme calc
_refine_ls_wR_factor_gt 0.0735
_refine_ls_wR_factor_ref 0.0797
_reflns_number_gt 2476
_reflns_number_total 6169
_reflns_threshold_expression >2sigma(I)
_cod_data_source_file b902910a.txt
_cod_data_source_block i8175
_cod_depositor_comments
;
The following automatic conversions were performed:
'_symmetry_cell_setting' value 'Monoclinic' changed to 'monoclinic'
according to '/home/saulius/struct/CIF-dictionaries/cif_core.dic'
dictionary named 'cif_core.dic' version 2.4.1 from 2010-06-29.

Automatic conversion script
Id: cif_fix_enum 1527 2010-12-29 10:47:43Z saulius 
;
_cod_original_sg_symbol_H-M P2(1)/c
_cod_database_code 7201001

loop_
_symmetry_equiv_pos_as_xyz
'x, y, z'
'-x, y+1/2, -z+1/2'
'-x, -y, -z'
'x, -y-1/2, z-1/2'

loop_
_atom_site_label
_atom_site_type_symbol
_atom_site_fract_x
_atom_site_fract_y
_atom_site_fract_z
_atom_site_U_iso_or_equiv
_atom_site_adp_type
_atom_site_occupancy
_atom_site_symmetry_multiplicity
_atom_site_calc_flag
_atom_site_refinement_flags
_atom_site_disorder_assembly
_atom_site_disorder_group
N15 N 0.50746(13) 0.27277(7) 0.63792(18) 0.0415(5) Uani 1 1 d . . .
N21 N 0.46490(13) 0.37722(7) 0.86559(17) 0.0394(5) Uani 1 1 d . . .
N27 N 0.30049(12) 0.44055(6) 0.41763(16) 0.0349(5) Uani 1 1 d . . .
C1 C 0.58999(14) 0.35008(8) 0.75580(18) 0.0254(5) Uani 1 1 d . . .
C2 C 0.54219(15) 0.37997(7) 0.63247(19) 0.0275(5) Uani 1 1 d . . .
C3 C 0.43664(15) 0.39238(8) 0.57748(19) 0.0318(6) Uani 1 1 d . . .
H3 H 0.3849 0.3796 0.6119 0.038 Uiso 1 1 calc R . .
C4 C 0.40859(16) 0.42419(8) 0.4704(2) 0.0324(6) Uani 1 1 d . . .
C5 C 0.48541(16) 0.44145(8) 0.41609(19) 0.0340(6) Uani 1 1 d . . .
H5 H 0.4659 0.4627 0.3442 0.041 Uiso 1 1 calc R . .
C6 C 0.59106(15) 0.42729(8) 0.46812(19) 0.0313(6) Uani 1 1 d . . .
H6 H 0.6420 0.4380 0.4298 0.038 Uiso 1 1 calc R . .
C7 C 0.61999(15) 0.39691(8) 0.57812(19) 0.0286(5) Uani 1 1 d . . .
C8 C 0.72297(15) 0.37708(7) 0.65683(19) 0.0275(5) Uani 1 1 d . . .
C9 C 0.82480(15) 0.37956(8) 0.6428(2) 0.0363(6) Uani 1 1 d . . .
H9 H 0.8366 0.3967 0.5733 0.044 Uiso 1 1 calc R . .
C10 C 0.90844(15) 0.35607(8) 0.7342(2) 0.0359(6) Uani 1 1 d . . .
H10 H 0.9761 0.3574 0.7240 0.043 Uiso 1 1 calc R . .
C11 C 0.89464(15) 0.33075(8) 0.8401(2) 0.0320(6) Uani 1 1 d . . .
C12 C 0.79077(15) 0.32776(7) 0.85156(19) 0.0320(6) Uani 1 1 d . . .
H12 H 0.7785 0.3102 0.9202 0.038 Uiso 1 1 calc R . .
C13 C 0.70811(15) 0.35068(8) 0.76158(19) 0.0272(5) Uani 1 1 d . . .
C14 C 0.55264(14) 0.29332(8) 0.7529(2) 0.0268(5) Uani 1 1 d . . .
C16 C 0.48001(16) 0.22185(10) 0.6343(2) 0.0456(6) Uani 1 1 d . . .
H16 H 0.4473 0.2070 0.5551 0.055 Uiso 1 1 calc R . .
C17 C 0.49710(16) 0.19114(9) 0.7387(2) 0.0413(6) Uani 1 1 d . . .
H17 H 0.4785 0.1560 0.7310 0.050 Uiso 1 1 calc R . .
C18 C 0.54236(16) 0.21305(10) 0.8558(2) 0.0439(6) Uani 1 1 d . . .
H18 H 0.5540 0.1932 0.9297 0.053 Uiso 1 1 calc R . .
C19 C 0.57035(14) 0.26485(9) 0.8624(2) 0.0339(6) Uani 1 1 d . . .
H19 H 0.6013 0.2805 0.9411 0.041 Uiso 1 1 calc R . .
C20 C 0.56629(16) 0.38036(8) 0.86456(19) 0.0283(5) Uani 1 1 d . . .
C22 C 0.43685(17) 0.40430(9) 0.9542(2) 0.0444(6) Uani 1 1 d . . .
H22 H 0.3665 0.4021 0.9550 0.053 Uiso 1 1 calc R . .
C23 C 0.50377(19) 0.43491(9) 1.0434(2) 0.0497(7) Uani 1 1 d . . .
H23 H 0.4805 0.4532 1.1035 0.060 Uiso 1 1 calc R . .
C24 C 0.60662(19) 0.43768(10) 1.0410(2) 0.0661(8) Uani 1 1 d . . .
H24 H 0.6554 0.4580 1.1008 0.079 Uiso 1 1 calc R . .
C25 C 0.63818(16) 0.41057(9) 0.9504(2) 0.0506(7) Uani 1 1 d . . .
H25 H 0.7080 0.4128 0.9476 0.061 Uiso 1 1 calc R . .
C28 C 0.23220(16) 0.44473(8) 0.4955(2) 0.0326(6) Uani 1 1 d . . .
C29 C 0.26789(16) 0.46180(8) 0.6211(2) 0.0350(6) Uani 1 1 d . . .
H29 H 0.3388 0.4712 0.6557 0.042 Uiso 1 1 calc R . .
C30 C 0.19998(17) 0.46503(8) 0.6951(2) 0.0385(6) Uani 1 1 d . . .
H30 H 0.2261 0.4755 0.7798 0.046 Uiso 1 1 calc R . .
C31 C 0.09319(17) 0.45286(8) 0.6453(2) 0.0439(6) Uani 1 1 d . . .
H31 H 0.0471 0.4557 0.6951 0.053 Uiso 1 1 calc R . .
C32 C 0.05717(16) 0.43648(8) 0.5209(2) 0.0455(6) Uani 1 1 d . . .
H32 H -0.0144 0.4283 0.4862 0.055 Uiso 1 1 calc R . .
C33 C 0.12475(16) 0.43181(8) 0.4458(2) 0.0394(6) Uani 1 1 d . . .
H33 H 0.0987 0.4201 0.3621 0.047 Uiso 1 1 calc R . .
C34 C 0.25571(15) 0.44311(10) 0.2830(2) 0.0341(6) Uani 1 1 d . . .
C35 C 0.25851(16) 0.40022(10) 0.2091(3) 0.0513(7) Uani 1 1 d . . .
H35 H 0.2938 0.3700 0.2458 0.062 Uiso 1 1 calc R . .
C36 C 0.2081(2) 0.40243(16) 0.0790(3) 0.0919(13) Uani 1 1 d . . .
H36 H 0.2112 0.3735 0.0290 0.110 Uiso 1 1 calc R . .
C37 C 0.1547(3) 0.4452(2) 0.0225(3) 0.1078(18) Uani 1 1 d . . .
H37 H 0.1194 0.4454 -0.0644 0.129 Uiso 1 1 calc R . .
C38 C 0.1539(2) 0.48862(14) 0.0970(3) 0.0892(12) Uani 1 1 d . . .
H38 H 0.1194 0.5188 0.0593 0.107 Uiso 1 1 calc R . .
C39 C 0.20398(17) 0.48768(10) 0.2271(2) 0.0549(7) Uani 1 1 d . . .
H39 H 0.2027 0.5170 0.2765 0.066 Uiso 1 1 calc R . .
C41 C 0.98381(14) 0.30504(8) 0.9329(2) 0.0373(6) Uani 1 1 d . . .
H41 H 1.0369 0.2919 0.9011 0.045 Uiso 1 1 calc R . .
C42 C 0.99824(14) 0.29807(8) 1.0580(2) 0.0330(6) Uani 1 1 d . . .
C43 C 0.93176(15) 0.32384(10) 1.1296(2) 0.0345(6) Uani 1 1 d . . .
C44 C 0.93103(15) 0.37732(10) 1.1413(2) 0.0448(6) Uani 1 1 d . . .
H44 H 0.9708 0.3978 1.1020 0.054 Uiso 1 1 calc R . .
C45 C 0.8713(2) 0.40089(11) 1.2114(2) 0.0636(8) Uani 1 1 d . . .
H45 H 0.8723 0.4370 1.2202 0.076 Uiso 1 1 calc R . .
C46 C 0.8107(2) 0.37107(15) 1.2679(2) 0.0757(10) Uani 1 1 d . . .
H46 H 0.7701 0.3871 1.3139 0.091 Uiso 1 1 calc R . .
C47 C 0.81022(19) 0.31784(14) 1.2565(3) 0.0742(9) Uani 1 1 d . . .
H47 H 0.7688 0.2977 1.2941 0.089 Uiso 1 1 calc R . .
C48 C 0.87133(17) 0.29407(10) 1.1890(2) 0.0551(7) Uani 1 1 d . . .
H48 H 0.8721 0.2578 1.1832 0.066 Uiso 1 1 calc R . .
C49 C 1.08794(15) 0.26580(9) 1.1362(2) 0.0341(6) Uani 1 1 d . . .
C50 C 1.11392(17) 0.21882(9) 1.0895(2) 0.0448(6) Uani 1 1 d . . .
H50 H 1.0739 0.2068 1.0098 0.054 Uiso 1 1 calc R . .
C51 C 1.19922(18) 0.18978(9) 1.1612(3) 0.0536(7) Uani 1 1 d . . .
H51 H 1.2157 0.1580 1.1304 0.064 Uiso 1 1 calc R . .
C52 C 1.25944(17) 0.20789(11) 1.2778(3) 0.0567(7) Uani 1 1 d . . .
H52 H 1.3187 0.1890 1.3236 0.068 Uiso 1 1 calc R . .
C53 C 1.23383(17) 0.25349(10) 1.3283(2) 0.0479(7) Uani 1 1 d . . .
H53 H 1.2740 0.2652 1.4082 0.057 Uiso 1 1 calc R . .
C54 C 1.14628(16) 0.28156(8) 1.2566(2) 0.0420(6) Uani 1 1 d . . .
H54 H 1.1265 0.3118 1.2908 0.050 Uiso 1 1 calc R . .

loop_
_atom_site_aniso_label
_atom_site_aniso_U_11
_atom_site_aniso_U_22
_atom_site_aniso_U_33
_atom_site_aniso_U_23
_atom_site_aniso_U_13
_atom_site_aniso_U_12
N15 0.0399(12) 0.0422(14) 0.0400(14) -0.0029(11) 0.0082(10) -0.0050(10)
N21 0.0281(12) 0.0482(13) 0.0456(13) -0.0056(11) 0.0166(10) -0.0056(9)
N27 0.0204(11) 0.0544(13) 0.0273(12) 0.0070(10) 0.0027(10) 0.0082(9)
C1 0.0142(12) 0.0358(14) 0.0243(13) 0.0008(12) 0.0028(10) -0.0027(10)
C2 0.0223(13) 0.0326(14) 0.0276(14) -0.0014(11) 0.0074(11) -0.0027(11)
C3 0.0189(13) 0.0430(15) 0.0337(14) 0.0023(12) 0.0081(11) -0.0024(11)
C4 0.0246(14) 0.0416(15) 0.0287(14) 0.0022(12) 0.0044(12) 0.0019(11)
C5 0.0329(14) 0.0398(15) 0.0304(14) 0.0060(12) 0.0111(12) 0.0036(12)
C6 0.0225(13) 0.0404(15) 0.0334(14) 0.0043(12) 0.0120(11) -0.0008(11)
C7 0.0199(13) 0.0364(15) 0.0289(14) -0.0017(12) 0.0059(11) -0.0034(11)
C8 0.0175(13) 0.0330(14) 0.0319(14) -0.0027(12) 0.0071(11) -0.0027(10)
C9 0.0257(14) 0.0474(16) 0.0373(15) 0.0017(12) 0.0114(12) -0.0038(12)
C10 0.0180(13) 0.0506(16) 0.0394(15) 0.0019(13) 0.0091(12) -0.0002(11)
C11 0.0183(13) 0.0407(15) 0.0361(15) -0.0017(13) 0.0069(12) 0.0030(11)
C12 0.0244(13) 0.0354(14) 0.0366(14) 0.0008(12) 0.0096(12) 0.0012(11)
C13 0.0167(13) 0.0329(14) 0.0299(14) -0.0001(12) 0.0037(11) 0.0000(10)
C14 0.0135(12) 0.0402(16) 0.0276(14) -0.0001(14) 0.0074(11) 0.0008(11)
C16 0.0494(16) 0.0402(18) 0.0428(18) -0.0068(15) 0.0066(13) -0.0111(13)
C17 0.0400(15) 0.0345(16) 0.0547(17) -0.0006(16) 0.0224(14) -0.0093(12)
C18 0.0548(17) 0.0409(18) 0.0385(17) 0.0063(14) 0.0174(14) 0.0075(13)
C19 0.0341(14) 0.0366(16) 0.0280(15) -0.0004(13) 0.0044(11) 0.0010(12)
C20 0.0202(13) 0.0330(14) 0.0289(14) 0.0033(12) 0.0027(11) 0.0003(11)
C22 0.0361(15) 0.0488(17) 0.0544(18) -0.0017(15) 0.0231(14) 0.0007(13)
C23 0.0489(18) 0.0562(18) 0.0429(17) -0.0076(14) 0.0114(14) 0.0159(14)
C24 0.0383(17) 0.078(2) 0.071(2) -0.0393(17) -0.0016(15) 0.0030(14)
C25 0.0236(14) 0.0637(18) 0.0599(18) -0.0267(15) 0.0048(14) 0.0009(13)
C28 0.0237(14) 0.0382(15) 0.0344(15) 0.0075(13) 0.0061(12) 0.0039(11)
C29 0.0242(13) 0.0390(15) 0.0392(16) 0.0007(13) 0.0052(12) -0.0028(11)
C30 0.0382(16) 0.0422(16) 0.0360(15) 0.0005(12) 0.0122(13) 0.0025(12)
C31 0.0295(15) 0.0577(18) 0.0467(17) 0.0006(14) 0.0146(13) 0.0039(12)
C32 0.0257(14) 0.0661(18) 0.0436(17) 0.0033(15) 0.0082(13) -0.0026(12)
C33 0.0258(14) 0.0549(17) 0.0342(15) -0.0018(12) 0.0038(12) -0.0013(12)
C34 0.0225(13) 0.0465(17) 0.0333(16) 0.0005(15) 0.0082(12) -0.0064(12)
C35 0.0219(14) 0.078(2) 0.057(2) -0.0167(17) 0.0171(14) -0.0095(13)
C36 0.035(2) 0.197(4) 0.051(3) -0.052(3) 0.0234(17) -0.041(2)
C37 0.035(2) 0.241(6) 0.039(2) 0.024(3) -0.0027(18) -0.048(3)
C38 0.0403(19) 0.137(4) 0.072(3) 0.059(2) -0.012(2) -0.022(2)
C39 0.0405(16) 0.0545(19) 0.059(2) 0.0175(16) -0.0015(14) -0.0055(14)
C41 0.0152(13) 0.0496(16) 0.0451(16) -0.0018(14) 0.0056(12) 0.0033(11)
C42 0.0167(13) 0.0408(15) 0.0402(15) 0.0017(13) 0.0064(12) 0.0015(11)
C43 0.0233(13) 0.0415(17) 0.0343(14) 0.0028(14) 0.0015(11) 0.0104(12)
C44 0.0247(14) 0.0554(19) 0.0461(16) -0.0093(15) -0.0023(12) 0.0077(13)
C45 0.0450(18) 0.071(2) 0.060(2) -0.0241(18) -0.0083(15) 0.0211(16)
C46 0.056(2) 0.123(3) 0.048(2) -0.002(2) 0.0162(16) 0.045(2)
C47 0.0537(19) 0.113(3) 0.070(2) 0.033(2) 0.0390(16) 0.0348(19)
C48 0.0445(16) 0.0666(19) 0.0612(18) 0.0220(16) 0.0264(15) 0.0201(14)
C49 0.0197(13) 0.0423(17) 0.0393(16) 0.0006(13) 0.0069(12) 0.0052(12)
C50 0.0308(15) 0.0499(17) 0.0519(17) -0.0046(15) 0.0092(13) 0.0040(13)
C51 0.0383(16) 0.0525(19) 0.069(2) 0.0017(16) 0.0149(15) 0.0222(14)
C52 0.0267(15) 0.071(2) 0.067(2) 0.0169(17) 0.0050(15) 0.0161(14)
C53 0.0291(15) 0.0561(18) 0.0522(17) 0.0033(15) 0.0019(13) 0.0106(13)
C54 0.0290(14) 0.0491(17) 0.0463(16) 0.0016(14) 0.0087(13) 0.0078(13)

loop_
_atom_type_symbol
_atom_type_description
_atom_type_scat_dispersion_real
_atom_type_scat_dispersion_imag
_atom_type_scat_source
N N 0.0061 0.0033 'International Tables Vol C Tables 4.2.6.8 and 6.1.1.4'
C C 0.0033 0.0016 'International Tables Vol C Tables 4.2.6.8 and 6.1.1.4'
H H 0.0000 0.0000 'International Tables Vol C Tables 4.2.6.8 and 6.1.1.4'

loop_
_geom_angle_atom_site_label_1
_geom_angle_atom_site_label_2
_geom_angle_atom_site_label_3
_geom_angle
_geom_angle_site_symmetry_1
_geom_angle_site_symmetry_3
_geom_angle_publ_flag
C14 N15 C16 116.73(19) . . ?
C22 N21 C20 117.70(18) . . ?
C28 N27 C34 118.70(16) . . ?
C28 N27 C4 120.69(17) . . ?
C34 N27 C4 119.55(17) . . ?
C2 C1 C20 108.19(15) . . ?
C2 C1 C14 114.38(16) . . ?
C20 C1 C14 111.08(16) . . ?
C2 C1 C13 100.46(15) . . ?
C20 C1 C13 113.45(16) . . ?
C14 C1 C13 108.95(15) . . ?
C3 C2 C7 120.84(19) . . ?
C3 C2 C1 127.29(18) . . ?
C7 C2 C1 111.82(17) . . ?
C2 C3 C4 119.28(18) . . ?
C2 C3 H3 120.4 . . ?
C4 C3 H3 120.4 . . ?
C3 C4 C5 120.23(19) . . ?
C3 C4 N27 119.99(18) . . ?
C5 C4 N27 119.75(19) . . ?
C6 C5 C4 120.60(19) . . ?
C6 C5 H5 119.7 . . ?
C4 C5 H5 119.7 . . ?
C5 C6 C7 119.28(18) . . ?
C5 C6 H6 120.4 . . ?
C7 C6 H6 120.4 . . ?
C6 C7 C2 119.66(18) . . ?
C6 C7 C8 132.38(18) . . ?
C2 C7 C8 107.96(18) . . ?
C9 C8 C13 118.96(18) . . ?
C9 C8 C7 132.2(2) . . ?
C13 C8 C7 108.86(17) . . ?
C10 C9 C8 118.98(19) . . ?
C10 C9 H9 120.5 . . ?
C8 C9 H9 120.5 . . ?
C9 C10 C11 122.36(19) . . ?
C9 C10 H10 118.8 . . ?
C11 C10 H10 118.8 . . ?
C10 C11 C12 117.90(18) . . ?
C10 C11 C41 121.08(18) . . ?
C12 C11 C41 120.91(19) . . ?
C13 C12 C11 119.93(19) . . ?
C13 C12 H12 120.0 . . ?
C11 C12 H12 120.0 . . ?
C12 C13 C8 121.84(18) . . ?
C12 C13 C1 127.32(18) . . ?
C8 C13 C1 110.80(17) . . ?
N15 C14 C19 122.3(2) . . ?
N15 C14 C1 116.44(19) . . ?
C19 C14 C1 121.2(2) . . ?
N15 C16 C17 124.1(2) . . ?
N15 C16 H16 118.0 . . ?
C17 C16 H16 118.0 . . ?
C16 C17 C18 118.3(2) . . ?
C16 C17 H17 120.8 . . ?
C18 C17 H17 120.8 . . ?
C17 C18 C19 118.8(2) . . ?
C17 C18 H18 120.6 . . ?
C19 C18 H18 120.6 . . ?
C14 C19 C18 119.7(2) . . ?
C14 C19 H19 120.1 . . ?
C18 C19 H19 120.1 . . ?
N21 C20 C25 121.3(2) . . ?
N21 C20 C1 114.04(18) . . ?
C25 C20 C1 124.54(19) . . ?
N21 C22 C23 124.5(2) . . ?
N21 C22 H22 117.7 . . ?
C23 C22 H22 117.7 . . ?
C22 C23 C24 117.0(2) . . ?
C22 C23 H23 121.5 . . ?
C24 C23 H23 121.5 . . ?
C23 C24 C25 120.1(2) . . ?
C23 C24 H24 120.0 . . ?
C25 C24 H24 120.0 . . ?
C20 C25 C24 119.4(2) . . ?
C20 C25 H25 120.3 . . ?
C24 C25 H25 120.3 . . ?
C29 C28 C33 118.08(19) . . ?
C29 C28 N27 122.17(19) . . ?
C33 C28 N27 119.75(19) . . ?
C30 C29 C28 120.95(19) . . ?
C30 C29 H29 119.5 . . ?
C28 C29 H29 119.5 . . ?
C29 C30 C31 121.0(2) . . ?
C29 C30 H30 119.5 . . ?
C31 C30 H30 119.5 . . ?
C32 C31 C30 118.3(2) . . ?
C32 C31 H31 120.8 . . ?
C30 C31 H31 120.8 . . ?
C31 C32 C33 121.5(2) . . ?
C31 C32 H32 119.2 . . ?
C33 C32 H32 119.2 . . ?
C32 C33 C28 120.1(2) . . ?
C32 C33 H33 120.0 . . ?
C28 C33 H33 120.0 . . ?
C35 C34 C39 119.8(2) . . ?
C35 C34 N27 120.1(2) . . ?
C39 C34 N27 120.0(2) . . ?
C34 C35 C36 119.1(3) . . ?
C34 C35 H35 120.4 . . ?
C36 C35 H35 120.4 . . ?
C37 C36 C35 122.2(3) . . ?
C37 C36 H36 118.9 . . ?
C35 C36 H36 118.9 . . ?
C36 C37 C38 118.4(4) . . ?
C36 C37 H37 120.8 . . ?
C38 C37 H37 120.8 . . ?
C39 C38 C37 120.7(3) . . ?
C39 C38 H38 119.6 . . ?
C37 C38 H38 119.6 . . ?
C34 C39 C38 119.8(3) . . ?
C34 C39 H39 120.1 . . ?
C38 C39 H39 120.1 . . ?
C42 C41 C11 127.94(19) . . ?
C42 C41 H41 116.0 . . ?
C11 C41 H41 116.0 . . ?
C41 C42 C49 120.89(19) . . ?
C41 C42 C43 123.44(19) . . ?
C49 C42 C43 115.57(19) . . ?
C44 C43 C48 118.7(2) . . ?
C44 C43 C42 120.7(2) . . ?
C48 C43 C42 120.5(2) . . ?
C43 C44 C45 120.3(2) . . ?
C43 C44 H44 119.8 . . ?
C45 C44 H44 119.8 . . ?
C46 C45 C44 120.3(3) . . ?
C46 C45 H45 119.8 . . ?
C44 C45 H45 119.8 . . ?
C47 C46 C45 119.9(3) . . ?
C47 C46 H46 120.0 . . ?
C45 C46 H46 120.0 . . ?
C46 C47 C48 119.9(3) . . ?
C46 C47 H47 120.0 . . ?
C48 C47 H47 120.0 . . ?
C47 C48 C43 120.7(2) . . ?
C47 C48 H48 119.7 . . ?
C43 C48 H48 119.7 . . ?
C54 C49 C50 118.6(2) . . ?
C54 C49 C42 120.9(2) . . ?
C50 C49 C42 120.5(2) . . ?
C51 C50 C49 120.2(2) . . ?
C51 C50 H50 119.9 . . ?
C49 C50 H50 119.9 . . ?
C52 C51 C50 119.9(2) . . ?
C52 C51 H51 120.1 . . ?
C50 C51 H51 120.1 . . ?
C51 C52 C53 121.2(2) . . ?
C51 C52 H52 119.4 . . ?
C53 C52 H52 119.4 . . ?
C52 C53 C54 118.2(2) . . ?
C52 C53 H53 120.9 . . ?
C54 C53 H53 120.9 . . ?
C49 C54 C53 121.8(2) . . ?
C49 C54 H54 119.1 . . ?
C53 C54 H54 119.1 . . ?

loop_
_geom_bond_atom_site_label_1
_geom_bond_atom_site_label_2
_geom_bond_distance
_geom_bond_site_symmetry_2
_geom_bond_publ_flag
N15 C14 1.334(2) . ?
N15 C16 1.350(2) . ?
N21 C22 1.330(2) . ?
N21 C20 1.340(2) . ?
N27 C28 1.414(2) . ?
N27 C34 1.421(2) . ?
N27 C4 1.432(2) . ?
C1 C2 1.520(2) . ?
C1 C20 1.529(3) . ?
C1 C14 1.532(3) . ?
C1 C13 1.537(2) . ?
C2 C3 1.380(2) . ?
C2 C7 1.396(2) . ?
C3 C4 1.387(2) . ?
C3 H3 0.9300 . ?
C4 C5 1.387(2) . ?
C5 C6 1.388(2) . ?
C5 H5 0.9300 . ?
C6 C7 1.391(2) . ?
C6 H6 0.9300 . ?
C7 C8 1.468(2) . ?
C8 C9 1.395(2) . ?
C8 C13 1.395(2) . ?
C9 C10 1.390(2) . ?
C9 H9 0.9300 . ?
C10 C11 1.387(2) . ?
C10 H10 0.9300 . ?
C11 C12 1.411(2) . ?
C11 C41 1.465(2) . ?
C12 C13 1.368(2) . ?
C12 H12 0.9300 . ?
C14 C19 1.364(3) . ?
C16 C17 1.351(3) . ?
C16 H16 0.9300 . ?
C17 C18 1.367(3) . ?
C17 H17 0.9300 . ?
C18 C19 1.373(2) . ?
C18 H18 0.9300 . ?
C19 H19 0.9300 . ?
C20 C25 1.363(2) . ?
C22 C23 1.357(3) . ?
C22 H22 0.9300 . ?
C23 C24 1.364(3) . ?
C23 H23 0.9300 . ?
C24 C25 1.372(3) . ?
C24 H24 0.9300 . ?
C25 H25 0.9300 . ?
C28 C29 1.388(2) . ?
C28 C33 1.398(2) . ?
C29 C30 1.374(2) . ?
C29 H29 0.9300 . ?
C30 C31 1.386(2) . ?
C30 H30 0.9300 . ?
C31 C32 1.372(3) . ?
C31 H31 0.9300 . ?
C32 C33 1.382(3) . ?
C32 H32 0.9300 . ?
C33 H33 0.9300 . ?
C34 C35 1.371(3) . ?
C34 C39 1.377(3) . ?
C35 C36 1.386(3) . ?
C35 H35 0.9300 . ?
C36 C37 1.349(4) . ?
C36 H36 0.9300 . ?
C37 C38 1.382(4) . ?
C37 H37 0.9300 . ?
C38 C39 1.384(3) . ?
C38 H38 0.9300 . ?
C39 H39 0.9300 . ?
C41 C42 1.340(2) . ?
C41 H41 0.9300 . ?
C42 C49 1.489(3) . ?
C42 C43 1.490(3) . ?
C43 C44 1.375(3) . ?
C43 C48 1.393(3) . ?
C44 C45 1.387(3) . ?
C44 H44 0.9300 . ?
C45 C46 1.376(3) . ?
C45 H45 0.9300 . ?
C46 C47 1.369(3) . ?
C46 H46 0.9300 . ?
C47 C48 1.383(3) . ?
C47 H47 0.9300 . ?
C48 H48 0.9300 . ?
C49 C54 1.379(3) . ?
C49 C50 1.389(3) . ?
C50 C51 1.383(3) . ?
C50 H50 0.9300 . ?
C51 C52 1.372(3) . ?
C51 H51 0.9300 . ?
C52 C53 1.375(3) . ?
C52 H52 0.9300 . ?
C53 C54 1.389(3) . ?
C53 H53 0.9300 . ?
C54 H54 0.9300 . ?

loop_
_cod_related_entry_id
_cod_related_entry_database
_cod_related_entry_code
1 ChemSpider 30653594
